data_7232221
loop_
_publ_author_name
'Ren, Shanshan'
'Jiang, Wei'
'Wang, Qingwei'
'Li, Zhimin'
'Qiao, Yu'
'Che, Guangbo'

_publ_section_title
;
 Synthesis, structures and properties of six lanthanide complexes based on
 a 2-(2-carboxyphenyl)imidazo(4,5-f)-(1,10)phenanthroline ligand
;
_journal_issue 6
_journal_name_full 'RSC Advances'
_journal_page_first 3102
_journal_paper_doi 10.1039/C8RA09207A
_journal_volume 9
_journal_year 2019
_chemical_formula_moiety 'C26 H19 N4 O6 Tb'
_chemical_formula_sum 'C26 H19 N4 O6 Tb'
_chemical_formula_weight 642.37
_space_group_crystal_system triclinic
_space_group_IT_number 2
_space_group_name_Hall '-P 1'
_space_group_name_H-M_alt 'P -1'
_symmetry_space_group_name_Hall '-P 1'
_symmetry_space_group_name_H-M 'P -1'
_atom_sites_solution_hydrogens geom
_audit_creation_method SHELXL-2014/7
_audit_update_record
;
2018-12-24 deposited with the CCDC.
2019-01-14 downloaded from the CCDC.
;
_cell_angle_alpha 68.4090(10)
_cell_angle_beta 71.4530(10)
_cell_angle_gamma 74.6470(10)
_cell_formula_units_Z 2
_cell_length_a 9.6004(5)
_cell_length_b 11.0929(6)
_cell_length_c 12.7617(7)
_cell_measurement_reflns_used 4214
_cell_measurement_temperature 293(2)
_cell_measurement_theta_max 30.11
_cell_measurement_theta_min 2.51
_cell_volume 1181.14(11)
_computing_cell_refinement 'SMART (Bruker, 2002)'
_computing_data_collection 'SMART (Bruker, 2002)'
_computing_data_reduction 'SHELXL-2014/7 (Sheldrick, 2014)'
_computing_structure_refinement 'SHELXL-2014/7 (Sheldrick, 2014)'
_computing_structure_solution 'SHELXS-2014/7 (Sheldrick, 2014)'
_diffrn_ambient_temperature 293(2)
_diffrn_measured_fraction_theta_full 0.989
_diffrn_measured_fraction_theta_max 0.989
_diffrn_measurement_device_type 'CCD area detector'
_diffrn_measurement_method \w
_diffrn_radiation_type MoK\a
_diffrn_radiation_wavelength 0.71073
_diffrn_reflns_av_R_equivalents 0.0130
_diffrn_reflns_av_unetI/netI 0.0286
_diffrn_reflns_Laue_measured_fraction_full 0.989
_diffrn_reflns_Laue_measured_fraction_max 0.989
_diffrn_reflns_limit_h_max 7
_diffrn_reflns_limit_h_min -11
_diffrn_reflns_limit_k_max 13
_diffrn_reflns_limit_k_min -13
_diffrn_reflns_limit_l_max 15
_diffrn_reflns_limit_l_min -15
_diffrn_reflns_number 6063
_diffrn_reflns_point_group_measured_fraction_full 0.989
_diffrn_reflns_point_group_measured_fraction_max 0.989
_diffrn_reflns_theta_full 25.242
_diffrn_reflns_theta_max 25.347
_diffrn_reflns_theta_min 1.771
_diffrn_source 'fine-focus sealed tube'
_exptl_absorpt_coefficient_mu 3.045
_exptl_absorpt_correction_T_max 0.715
_exptl_absorpt_correction_T_min 0.543
_exptl_absorpt_correction_type multi-scan
_exptl_absorpt_process_details '(SADABS; Bruker, 2002)'
_exptl_crystal_colour colorless
_exptl_crystal_density_diffrn 1.806
_exptl_crystal_density_method 'not measured'
_exptl_crystal_description block
_exptl_crystal_F_000 632
_exptl_crystal_size_max 0.210
_exptl_crystal_size_mid 0.170
_exptl_crystal_size_min 0.110
_refine_diff_density_max 0.993
_refine_diff_density_min -0.513
_refine_diff_density_rms 0.092
_refine_ls_extinction_method none
_refine_ls_goodness_of_fit_ref 1.059
_refine_ls_hydrogen_treatment constr
_refine_ls_matrix_type full
_refine_ls_number_parameters 343
_refine_ls_number_reflns 4281
_refine_ls_number_restraints 0
_refine_ls_restrained_S_all 1.059
_refine_ls_R_factor_all 0.0260
_refine_ls_R_factor_gt 0.0227
_refine_ls_shift/su_max 0.002
_refine_ls_shift/su_mean 0.000
_refine_ls_structure_factor_coef Fsqd
_refine_ls_weighting_details 'w=1/[\s^2^(Fo^2^)+(0.0228P)^2^+1.6906P] where P=(Fo^2^+2Fc^2^)/3'
_refine_ls_weighting_scheme calc
_refine_ls_wR_factor_gt 0.0525
_refine_ls_wR_factor_ref 0.0543
_reflns_Friedel_coverage 0.000
_reflns_number_gt 3981
_reflns_number_total 4281
_reflns_threshold_expression 'I > 2\s(I)'
_cod_data_source_file c8ra09207a2.cif
_cod_data_source_block 6
_cod_database_code 7232221
_shelx_shelxl_version_number 2014/7
_shelx_space_group_comment
;
The symmetry employed for this shelxl refinement is uniquely defined
by the following loop, which should always be used as a source of
symmetry information in preference to the above space-group names.
They are only intended as comments.
;
_shelx_estimated_absorpt_t_min 0.567
_shelx_estimated_absorpt_t_max 0.731

loop_
_space_group_symop_operation_xyz
'x, y, z'
'-x, -y, -z'

loop_
_atom_site_label
_atom_site_type_symbol
_atom_site_fract_x
_atom_site_fract_y
_atom_site_fract_z
_atom_site_U_iso_or_equiv
_atom_site_adp_type
_atom_site_occupancy
_atom_site_site_symmetry_order
_atom_site_calc_flag
_atom_site_refinement_flags_posn
_atom_site_refinement_flags_adp
_atom_site_refinement_flags_occupancy
C1 C 0.6158(4) 0.0925(4) 0.8473(3) 0.0308(9) Uani 1 1 d . . .
H1 H 0.6077 0.0696 0.9265 0.037 Uiso 1 1 calc R U .
C2 C 0.4857(4) 0.1151(4) 0.8116(3) 0.0369(10) Uani 1 1 d . . .
H2 H 0.3942 0.1074 0.8655 0.044 Uiso 1 1 calc R U .
C3 C 0.4960(4) 0.1490(4) 0.6948(3) 0.0374(10) Uani 1 1 d . . .
H3 H 0.4110 0.1661 0.6682 0.045 Uiso 1 1 calc R U .
C4 C 0.6361(4) 0.1574(4) 0.6164(3) 0.0272(8) Uani 1 1 d . . .
C12 C 0.7621(4) 0.1319(3) 0.6600(3) 0.0223(7) Uani 1 1 d . . .
C11 C 0.9096(4) 0.1354(3) 0.5818(3) 0.0188(7) Uani 1 1 d . . .
C10 C 1.1635(4) 0.1066(3) 0.5605(3) 0.0240(8) Uani 1 1 d . . .
H10 H 1.2437 0.0856 0.5936 0.029 Uiso 1 1 calc R U .
C9 C 1.1926(4) 0.1384(4) 0.4400(3) 0.0256(8) Uani 1 1 d . . .
H9 H 1.2898 0.1396 0.3945 0.031 Uiso 1 1 calc R U .
C8 C 1.0767(4) 0.1676(3) 0.3899(3) 0.0230(8) Uani 1 1 d . . .
H8 H 1.0942 0.1886 0.3098 0.028 Uiso 1 1 calc R U .
C7 C 0.9313(4) 0.1659(3) 0.4601(3) 0.0213(7) Uani 1 1 d . . .
C6 C 0.7997(4) 0.1917(3) 0.4206(3) 0.0220(7) Uani 1 1 d . . .
C5 C 0.6590(4) 0.1880(4) 0.4933(3) 0.0270(8) Uani 1 1 d . . .
C13 C 0.6304(4) 0.2307(4) 0.3232(3) 0.0257(8) Uani 1 1 d . . .
C14 C 0.5546(4) 0.2781(4) 0.2276(3) 0.0246(8) Uani 1 1 d . . .
C15 C 0.4261(4) 0.3713(4) 0.2440(3) 0.0347(9) Uani 1 1 d . . .
H15 H 0.3979 0.3964 0.3108 0.042 Uiso 1 1 calc R U .
C16 C 0.3397(5) 0.4273(4) 0.1646(4) 0.0431(11) Uani 1 1 d . . .
H16 H 0.2539 0.4881 0.1783 0.052 Uiso 1 1 calc R U .
C17 C 0.3824(5) 0.3919(4) 0.0639(4) 0.0425(11) Uani 1 1 d . . .
H17 H 0.3259 0.4292 0.0091 0.051 Uiso 1 1 calc R U .
C18 C 0.5094(4) 0.3009(4) 0.0460(3) 0.0343(9) Uani 1 1 d . . .
H18 H 0.5373 0.2777 -0.0217 0.041 Uiso 1 1 calc R U .
C19 C 0.5974(4) 0.2425(3) 0.1253(3) 0.0229(7) Uani 1 1 d . . .
C20 C 0.7319(4) 0.1430(3) 0.0936(3) 0.0214(7) Uani 1 1 d . . .
C21 C 1.0596(4) 0.1904(3) 1.0387(3) 0.0195(7) Uani 1 1 d . . .
C22 C 1.0544(5) 0.3337(3) 0.9690(3) 0.0346(10) Uani 1 1 d . . .
H22A H 0.9922 0.3549 0.9157 0.042 Uiso 1 1 calc R U .
H22B H 1.1542 0.3471 0.9226 0.042 Uiso 1 1 calc R U .
C23 C 0.9964(5) 0.4292(3) 1.0388(3) 0.0274(8) Uani 1 1 d . . .
H23A H 1.0550 0.4068 1.0948 0.033 Uiso 1 1 calc R U .
H23B H 0.8940 0.4212 1.0815 0.033 Uiso 1 1 calc R U .
C24 C 1.0489(5) 0.3330(3) 0.7072(3) 0.0273(8) Uani 1 1 d . . .
C25 C 1.0871(6) 0.4678(4) 0.6288(4) 0.0496(13) Uani 1 1 d . . .
C26 C 1.0740(16) 0.4957(12) 0.5095(11) 0.058(3) Uani 0.5 1 d . . P
C26A C 0.9863(14) 0.5387(8) 0.5435(7) 0.033(2) Uani 0.5 1 d . . P
N1 N 0.7504(3) 0.1012(3) 0.7762(2) 0.0232(6) Uani 1 1 d . . .
N2 N 1.0276(3) 0.1048(3) 0.6305(2) 0.0200(6) Uani 1 1 d . . .
N4 N 0.5532(3) 0.2131(3) 0.4327(3) 0.0304(7) Uani 1 1 d . . .
N3 N 0.7805(3) 0.2192(3) 0.3113(2) 0.0226(6) Uani 1 1 d . . .
H3A H 0.8492 0.2275 0.2476 0.027 Uiso 1 1 calc R U .
O1 O 0.7780(3) 0.1543(3) -0.0129(2) 0.0316(6) Uani 1 1 d . . .
O2 O 0.7888(3) 0.0581(2) 0.1724(2) 0.0239(5) Uani 1 1 d . . .
O3 O 1.0776(3) 0.1076(2) 0.98513(19) 0.0230(5) Uani 1 1 d . . .
O4 O 1.0460(3) 0.1511(2) 1.1455(2) 0.0255(6) Uani 1 1 d . . .
O5 O 0.9144(3) 0.3177(2) 0.7501(2) 0.0323(6) Uani 1 1 d . . .
O6 O 1.1513(3) 0.2385(2) 0.7309(2) 0.0305(6) Uani 1 1 d . . .
Tb Tb 0.97808(2) 0.08582(2) 0.84321(2) 0.01713(6) Uani 1 1 d . . .

loop_
_atom_site_aniso_label
_atom_site_aniso_U_11
_atom_site_aniso_U_22
_atom_site_aniso_U_33
_atom_site_aniso_U_23
_atom_site_aniso_U_13
_atom_site_aniso_U_12
C1 0.033(2) 0.041(2) 0.0164(18) -0.0103(16) -0.0023(16) -0.0066(18)
C2 0.023(2) 0.061(3) 0.025(2) -0.0174(19) 0.0006(17) -0.0068(19)
C3 0.023(2) 0.063(3) 0.030(2) -0.020(2) -0.0075(17) -0.0046(19)
C4 0.027(2) 0.035(2) 0.0198(18) -0.0123(16) -0.0057(15) -0.0005(16)
C12 0.0240(19) 0.0242(18) 0.0191(17) -0.0109(14) -0.0046(15) 0.0004(15)
C11 0.0229(18) 0.0183(16) 0.0175(16) -0.0094(13) -0.0060(14) -0.0002(14)
C10 0.0231(19) 0.0277(19) 0.0241(18) -0.0111(15) -0.0066(15) -0.0035(15)
C9 0.0242(19) 0.031(2) 0.0219(18) -0.0117(15) 0.0002(15) -0.0064(16)
C8 0.027(2) 0.0264(18) 0.0165(17) -0.0081(14) -0.0004(15) -0.0094(15)
C7 0.0251(19) 0.0192(17) 0.0200(17) -0.0073(14) -0.0054(15) -0.0027(14)
C6 0.0254(19) 0.0246(18) 0.0170(17) -0.0101(14) -0.0053(15) -0.0004(15)
C5 0.024(2) 0.035(2) 0.0217(18) -0.0118(16) -0.0065(15) 0.0008(16)
C13 0.026(2) 0.0302(19) 0.0234(19) -0.0133(16) -0.0098(16) 0.0036(16)
C14 0.0230(19) 0.0300(19) 0.0207(18) -0.0108(15) -0.0060(15) 0.0005(15)
C15 0.034(2) 0.042(2) 0.026(2) -0.0189(18) -0.0062(17) 0.0080(18)
C16 0.032(2) 0.051(3) 0.041(2) -0.022(2) -0.014(2) 0.020(2)
C17 0.036(2) 0.050(3) 0.040(2) -0.018(2) -0.025(2) 0.018(2)
C18 0.034(2) 0.044(2) 0.029(2) -0.0200(18) -0.0146(18) 0.0077(19)
C19 0.0220(19) 0.0259(18) 0.0197(17) -0.0083(14) -0.0083(15) 0.0031(15)
C20 0.0206(18) 0.0232(18) 0.0219(18) -0.0095(15) -0.0069(15) -0.0004(14)
C21 0.0184(18) 0.0179(16) 0.0220(18) -0.0074(14) -0.0044(14) -0.0018(14)
C22 0.062(3) 0.0213(19) 0.0218(19) -0.0073(15) -0.0107(19) -0.0084(19)
C23 0.039(2) 0.0178(18) 0.0264(19) -0.0071(15) -0.0082(17) -0.0050(16)
C24 0.044(2) 0.0209(18) 0.0184(18) -0.0045(15) -0.0086(17) -0.0091(18)
C25 0.079(4) 0.031(2) 0.038(2) 0.0117(19) -0.027(2) -0.027(2)
C26 0.084(10) 0.039(6) 0.041(6) 0.016(5) -0.018(7) -0.029(7)
C26A 0.058(7) 0.017(4) 0.022(4) -0.005(3) -0.016(5) 0.000(4)
N1 0.0236(16) 0.0279(16) 0.0180(15) -0.0095(12) -0.0038(12) -0.0023(13)
N2 0.0225(16) 0.0206(14) 0.0177(14) -0.0076(12) -0.0054(12) -0.0021(12)
N4 0.0247(17) 0.047(2) 0.0218(16) -0.0157(15) -0.0068(13) -0.0001(15)
N3 0.0242(16) 0.0292(16) 0.0145(14) -0.0092(12) -0.0047(12) -0.0014(13)
O1 0.0332(15) 0.0364(15) 0.0192(13) -0.0115(11) -0.0071(11) 0.0088(12)
O2 0.0264(14) 0.0239(13) 0.0213(12) -0.0079(10) -0.0104(11) 0.0027(10)
O3 0.0329(14) 0.0198(12) 0.0185(12) -0.0088(10) -0.0048(11) -0.0059(11)
O4 0.0373(15) 0.0241(13) 0.0170(12) -0.0071(10) -0.0086(11) -0.0047(11)
O5 0.0349(16) 0.0229(13) 0.0308(14) -0.0038(11) -0.0079(12) 0.0018(12)
O6 0.0301(15) 0.0291(14) 0.0303(14) -0.0071(11) -0.0068(12) -0.0056(12)
Tb 0.02162(10) 0.01589(9) 0.01290(9) -0.00466(6) -0.00550(6) 0.00024(6)

loop_
_atom_type_symbol
_atom_type_description
_atom_type_scat_dispersion_real
_atom_type_scat_dispersion_imag
_atom_type_scat_source
C C 0.0033 0.0016 'International Tables Vol C Tables 4.2.6.8 and 6.1.1.4'
H H 0.0000 0.0000 'International Tables Vol C Tables 4.2.6.8 and 6.1.1.4'
N N 0.0061 0.0033 'International Tables Vol C Tables 4.2.6.8 and 6.1.1.4'
O O 0.0106 0.0060 'International Tables Vol C Tables 4.2.6.8 and 6.1.1.4'
Tb Tb -0.1723 4.1537 'International Tables Vol C Tables 4.2.6.8 and 6.1.1.4'

loop_
_geom_angle_atom_site_label_1
_geom_angle_atom_site_label_2
_geom_angle_atom_site_label_3
_geom_angle
_geom_angle_site_symmetry_1
_geom_angle_site_symmetry_3
N1 C1 C2 124.6(3) . .
N1 C1 H1 117.7 . .
C2 C1 H1 117.7 . .
C3 C2 C1 118.3(4) . .
C3 C2 H2 120.8 . .
C1 C2 H2 120.8 . .
C2 C3 C4 119.2(4) . .
C2 C3 H3 120.4 . .
C4 C3 H3 120.4 . .
C3 C4 C12 118.7(3) . .
C3 C4 C5 123.4(3) . .
C12 C4 C5 117.9(3) . .
N1 C12 C4 121.7(3) . .
N1 C12 C11 118.0(3) . .
C4 C12 C11 120.3(3) . .
N2 C11 C7 121.3(3) . .
N2 C11 C12 117.3(3) . .
C7 C11 C12 121.4(3) . .
N2 C10 C9 123.6(3) . .
N2 C10 H10 118.2 . .
C9 C10 H10 118.2 . .
C8 C9 C10 119.2(3) . .
C8 C9 H9 120.4 . .
C10 C9 H9 120.4 . .
C9 C8 C7 119.4(3) . .
C9 C8 H8 120.3 . .
C7 C8 H8 120.3 . .
C8 C7 C11 118.3(3) . .
C8 C7 C6 125.8(3) . .
C11 C7 C6 115.8(3) . .
C5 C6 N3 105.2(3) . .
C5 C6 C7 123.6(3) . .
N3 C6 C7 131.2(3) . .
C6 C5 N4 111.5(3) . .
C6 C5 C4 120.9(3) . .
N4 C5 C4 127.6(3) . .
N4 C13 N3 112.1(3) . .
N4 C13 C14 121.1(3) . .
N3 C13 C14 126.2(3) . .
C15 C14 C19 118.4(3) . .
C15 C14 C13 113.4(3) . .
C19 C14 C13 128.2(3) . .
C16 C15 C14 122.2(4) . .
C16 C15 H15 118.9 . .
C14 C15 H15 118.9 . .
C15 C16 C17 119.2(4) . .
C15 C16 H16 120.4 . .
C17 C16 H16 120.4 . .
C18 C17 C16 119.3(4) . .
C18 C17 H17 120.4 . .
C16 C17 H17 120.4 . .
C17 C18 C19 122.5(4) . .
C17 C18 H18 118.8 . .
C19 C18 H18 118.8 . .
C18 C19 C14 118.5(3) . .
C18 C19 C20 116.0(3) . .
C14 C19 C20 125.6(3) . .
O2 C20 O1 125.4(3) . .
O2 C20 C19 119.3(3) . .
O1 C20 C19 115.4(3) . .
O4 C21 O3 119.7(3) . .
O4 C21 C22 122.1(3) . .
O3 C21 C22 118.3(3) . .
O4 C21 Tb 64.20(17) . 2_757
O3 C21 Tb 56.24(16) . 2_757
C22 C21 Tb 169.0(3) . 2_757
C21 C22 C23 115.7(3) . .
C21 C22 H22A 108.3 . .
C23 C22 H22A 108.3 . .
C21 C22 H22B 108.3 . .
C23 C22 H22B 108.3 . .
H22A C22 H22B 107.4 . .
C22 C23 C23 111.8(4) . 2_767
C22 C23 H23A 109.3 . .
C23 C23 H23A 109.3 2_767 .
C22 C23 H23B 109.3 . .
C23 C23 H23B 109.3 2_767 .
H23A C23 H23B 107.9 . .
O6 C24 O5 120.2(3) . .
O6 C24 C25 119.7(4) . .
O5 C24 C25 120.1(4) . .
O6 C24 Tb 60.58(18) . .
O5 C24 Tb 59.70(18) . .
C25 C24 Tb 178.0(3) . .
C26 C25 C24 111.6(5) . .
C26 C25 C26A 35.1(5) . .
C24 C25 C26A 112.4(5) . .
C26A C26 C26A 92.8(14) . 2_766
C26A C26 C25 76.3(13) . .
C26A C26 C25 140.5(9) 2_766 .
C26A C26 C26 55.1(11) . 2_766
C26A C26 C26 37.7(7) 2_766 2_766
C25 C26 C26 119.3(14) . 2_766
C26 C26A C26 87.2(14) . 2_766
C26 C26A C25 68.6(11) . .
C26 C26A C25 135.3(9) 2_766 .
C26 C26A C26A 51.5(9) . 2_766
C26 C26A C26A 35.7(7) 2_766 2_766
C25 C26A C26A 110.1(10) . 2_766
C1 N1 C12 117.4(3) . .
C1 N1 Tb 123.1(2) . .
C12 N1 Tb 119.2(2) . .
C10 N2 C11 118.2(3) . .
C10 N2 Tb 121.8(2) . .
C11 N2 Tb 119.2(2) . .
C13 N4 C5 104.4(3) . .
C13 N3 C6 106.9(3) . .
C13 N3 H3A 126.5 . .
C6 N3 H3A 126.5 . .
C20 O1 Tb 144.5(2) . 1_554
C20 O2 Tb 129.4(2) . 2_756
C21 O3 Tb 138.1(2) . .
C21 O3 Tb 98.18(19) . 2_757
Tb O3 Tb 104.46(9) . 2_757
C21 O4 Tb 90.79(19) . 2_757
C24 O5 Tb 93.3(2) . .
C24 O6 Tb 92.7(2) . .
O1 Tb O2 139.87(8) 1_556 2_756
O1 Tb O5 76.96(9) 1_556 .
O2 Tb O5 131.01(9) 2_756 .
O1 Tb O3 70.98(9) 1_556 .
O2 Tb O3 77.10(8) 2_756 .
O5 Tb O3 96.04(9) . .
O1 Tb O6 115.43(9) 1_556 .
O2 Tb O6 78.03(9) 2_756 .
O5 Tb O6 53.65(9) . .
O3 Tb O6 75.51(8) . .
O1 Tb O3 70.95(8) 1_556 2_757
O2 Tb O3 78.11(8) 2_756 2_757
O5 Tb O3 147.85(9) . 2_757
O3 Tb O3 75.54(9) . 2_757
O6 Tb O3 145.80(9) . 2_757
O1 Tb N1 77.03(9) 1_556 .
O2 Tb N1 130.93(9) 2_756 .
O5 Tb N1 76.88(9) . .
O3 Tb N1 148.01(9) . .
O6 Tb N1 120.34(9) . .
O3 Tb N1 93.83(9) 2_757 .
O1 Tb N2 137.21(9) 1_556 .
O2 Tb N2 82.29(8) 2_756 .
O5 Tb N2 76.23(9) . .
O3 Tb N2 144.53(9) . .
O6 Tb N2 72.14(9) . .
O3 Tb N2 127.85(8) 2_757 .
N1 Tb N2 64.81(9) . .
O1 Tb O4 108.14(9) 1_556 2_757
O2 Tb O4 67.42(8) 2_756 2_757
O5 Tb O4 144.46(9) . 2_757
O3 Tb O4 119.12(7) . 2_757
O6 Tb O4 136.40(8) . 2_757
O3 Tb O4 50.39(7) 2_757 2_757
N1 Tb O4 70.47(9) . 2_757
N2 Tb O4 77.46(8) . 2_757
O1 Tb C24 97.32(10) 1_556 .
O2 Tb C24 104.30(10) 2_756 .
O5 Tb C24 26.95(10) . .
O3 Tb C24 86.21(9) . .
O6 Tb C24 26.73(10) . .
O3 Tb C24 160.66(9) 2_757 .
N1 Tb C24 98.49(11) . .
N2 Tb C24 71.23(10) . .
O4 Tb C24 148.50(9) 2_757 .
O1 Tb C21 91.33(9) 1_556 2_757
O2 Tb C21 68.56(9) 2_756 2_757
O5 Tb C21 158.91(10) . 2_757
O3 Tb C21 96.59(9) . 2_757
O6 Tb C21 146.59(9) . 2_757
O3 Tb C21 25.59(8) 2_757 2_757
N1 Tb C21 83.48(9) . 2_757
N2 Tb C21 102.35(9) . 2_757
O4 Tb C21 25.02(8) 2_757 2_757
C24 Tb C21 171.36(10) . 2_757
O1 Tb Tb 65.63(6) 1_556 2_757
O2 Tb Tb 74.25(6) 2_756 2_757
O5 Tb Tb 127.43(6) . 2_757
O3 Tb Tb 38.32(5) . 2_757
O6 Tb Tb 111.92(6) . 2_757
O3 Tb Tb 37.22(5) 2_757 2_757
N1 Tb Tb 124.92(6) . 2_757
N2 Tb Tb 154.37(6) . 2_757
O4 Tb Tb 84.02(5) 2_757 2_757
C24 Tb Tb 124.26(7) . 2_757
C21 Tb Tb 59.61(7) 2_757 2_757

loop_
_geom_bond_atom_site_label_1
_geom_bond_atom_site_label_2
_geom_bond_distance
_geom_bond_site_symmetry_2
C1 N1 1.325(5) .
C1 C2 1.393(5) .
C1 H1 0.9300 .
C2 C3 1.373(5) .
C2 H2 0.9300 .
C3 C4 1.400(5) .
C3 H3 0.9300 .
C4 C12 1.409(5) .
C4 C5 1.434(5) .
C12 N1 1.367(4) .
C12 C11 1.451(5) .
C11 N2 1.368(4) .
C11 C7 1.419(5) .
C10 N2 1.326(4) .
C10 C9 1.395(5) .
C10 H10 0.9300 .
C9 C8 1.364(5) .
C9 H9 0.9300 .
C8 C7 1.399(5) .
C8 H8 0.9300 .
C7 C6 1.428(5) .
C6 C5 1.375(5) .
C6 N3 1.377(4) .
C5 N4 1.379(5) .
C13 N4 1.325(5) .
C13 N3 1.376(5) .
C13 C14 1.479(5) .
C14 C15 1.399(5) .
C14 C19 1.407(5) .
C15 C16 1.378(6) .
C15 H15 0.9300 .
C16 C17 1.387(6) .
C16 H16 0.9300 .
C17 C18 1.378(5) .
C17 H17 0.9300 .
C18 C19 1.388(5) .
C18 H18 0.9300 .
C19 C20 1.514(5) .
C20 O2 1.256(4) .
C20 O1 1.257(4) .
C21 O4 1.243(4) .
C21 O3 1.282(4) .
C21 C22 1.505(5) .
C21 Tb 2.939(3) 2_757
C22 C23 1.514(5) .
C22 H22A 0.9700 .
C22 H22B 0.9700 .
C23 C23 1.524(7) 2_767
C23 H23A 0.9700 .
C23 H23B 0.9700 .
C24 O6 1.252(5) .
C24 O5 1.262(5) .
C24 C25 1.525(5) .
C24 Tb 2.780(3) .
C25 C26 1.478(13) .
C25 C26A 1.543(11) .
C26 C26A 0.913(13) .
C26 C26A 1.223(12) 2_766
C26 C26 1.49(3) 2_766
C26A C26 1.223(13) 2_766
C26A C26A 1.561(16) 2_766
N1 Tb 2.535(3) .
N2 Tb 2.540(3) .
N3 H3A 0.8600 .
O1 Tb 2.377(2) 1_554
O2 Tb 2.378(2) 2_756
O3 Tb 2.408(2) .
O3 Tb 2.468(2) 2_757
O4 Tb 2.646(2) 2_757
O5 Tb 2.404(2) .
O6 Tb 2.424(3) .
Tb O1 2.377(2) 1_556
Tb O2 2.378(2) 2_756
Tb O3 2.468(2) 2_757
Tb O4 2.646(2) 2_757
Tb C21 2.939(3) 2_757
Tb Tb 3.8545(4) 2_757
